data_4342722
loop_
_publ_author_name
'Scrase, Tom G.'
'O'Neill, Michael J'
'Peel, Andrew J.'
'Senior, Paul W.'
'Matthews, Peter D.'
'Shi, Heyao'
'Boss, Sally R.'
'Barker, Paul D.'

_publ_section_title
;
 Selective Lability of Ruthenium(II) Arene Amino Acid Complexes.
;
_journal_issue 7
_journal_name_full 'Inorganic chemistry'
_journal_page_first 3118
_journal_page_last 3124
_journal_paper_doi 10.1021/ic502051y
_journal_volume 54
_journal_year 2015
_chemical_absolute_configuration
;
 Flack parameter -0.07(6)
;
_chemical_formula_moiety 'C12 H14 N3 O2 Ru 1+, F6 P 1-'
_chemical_formula_sum 'C12 H14 F6 N3 O2 P Ru'
_chemical_formula_weight 478.30
_chemical_name_systematic
; 
 ? 
;
_space_group_IT_number 19
_symmetry_cell_setting orthorhombic
_symmetry_space_group_name_Hall 'P 2ac 2ab'
_symmetry_space_group_name_H-M 'P 21 21 21'
_atom_sites_solution_hydrogens geom
_atom_sites_solution_primary direct
_atom_sites_solution_secondary difmap
_audit_creation_method SHELXL-97
_cell_angle_alpha 90.00
_cell_angle_beta 90.00
_cell_angle_gamma 90.00
_cell_formula_units_Z 4
_cell_length_a 6.1049(2)
_cell_length_b 9.2278(2)
_cell_length_c 26.4164(8)
_cell_measurement_reflns_used 31647
_cell_measurement_temperature 180(2)
_cell_measurement_theta_max 27.48
_cell_measurement_theta_min 1.00
_cell_volume 1488.16(7)
_computing_cell_refinement 'HKL Scalepack (Otwinowski & Minor 1997)'
_computing_data_collection 'Collect (Nonius B.V. 1998)'
_computing_data_reduction
;
 HKL Denzo and Scalepack (Otwinowski & Minor 1997)
;
_computing_publication_material 'SHELXL-97 (Sheldrick 1997)'
_computing_structure_refinement 'SHELXL-97 (Sheldrick 1997)'
_computing_structure_solution 'SIR-92 (Altomare et al. 1994)'
_diffrn_ambient_temperature 180(2)
_diffrn_measured_fraction_theta_full 0.994
_diffrn_measured_fraction_theta_max 0.994
_diffrn_measurement_device_type 'Nonius Kappa CCD'
_diffrn_measurement_method 'Thin slice \w and \f scans'
_diffrn_radiation_source 'fine-focus sealed tube'
_diffrn_radiation_type MoK\a
_diffrn_radiation_wavelength 0.71073
_diffrn_reflns_av_R_equivalents 0.0430
_diffrn_reflns_av_sigmaI/netI 0.0539
_diffrn_reflns_limit_h_max 7
_diffrn_reflns_limit_h_min -6
_diffrn_reflns_limit_k_max 11
_diffrn_reflns_limit_k_min -10
_diffrn_reflns_limit_l_max 34
_diffrn_reflns_limit_l_min -32
_diffrn_reflns_number 9994
_diffrn_reflns_theta_full 27.49
_diffrn_reflns_theta_max 27.49
_diffrn_reflns_theta_min 3.68
_exptl_absorpt_coefficient_mu 1.244
_exptl_absorpt_correction_T_max 0.985
_exptl_absorpt_correction_T_min 0.876
_exptl_absorpt_correction_type multi-scan
_exptl_absorpt_process_details
;
multi-scan from symmetry-related measurements 
 Sortav (Blessing 1995)
;
_exptl_crystal_colour yellow
_exptl_crystal_density_diffrn 2.135
_exptl_crystal_density_method 'not measured'
_exptl_crystal_description block
_exptl_crystal_F_000 944
_exptl_crystal_size_max 0.35
_exptl_crystal_size_mid 0.12
_exptl_crystal_size_min 0.02
_refine_diff_density_max 1.318
_refine_diff_density_min -0.703
_refine_diff_density_rms 0.115
_refine_ls_abs_structure_details 'Flack H D (1983), Acta Cryst. A39, 876-881'
_refine_ls_abs_structure_Flack -0.07(6)
_refine_ls_extinction_method none
_refine_ls_goodness_of_fit_ref 1.047
_refine_ls_hydrogen_treatment constr
_refine_ls_matrix_type full
_refine_ls_number_parameters 226
_refine_ls_number_reflns 3338
_refine_ls_number_restraints 0
_refine_ls_restrained_S_all 1.047
_refine_ls_R_factor_all 0.0519
_refine_ls_R_factor_gt 0.0396
_refine_ls_shift/su_max 0.000
_refine_ls_shift/su_mean 0.000
_refine_ls_structure_factor_coef Fsqd
_refine_ls_weighting_details 'calc w=1/[\s^2^(Fo^2^)+(0.0540P)^2^+0.8820P] where P=(Fo^2^+2Fc^2^)/3'
_refine_ls_weighting_scheme calc
_refine_ls_wR_factor_gt 0.0938
_refine_ls_wR_factor_ref 0.0987
_reflns_number_gt 2826
_reflns_number_total 3338
_reflns_threshold_expression >2sigma(I)
_cod_data_source_file ic502051y_si_002.cif
_cod_data_source_block 5PF6
_cod_depositor_comments 'Adding full bibliography for 4342719--4342724.cif.'
_cod_original_sg_symbol_H-M P2(1)2(1)2(1)
_cod_database_code 4342722

loop_
_symmetry_equiv_pos_as_xyz
'x, y, z'
'-x+1/2, -y, z+1/2'
'-x, y+1/2, -z+1/2'
'x+1/2, -y+1/2, -z'

loop_
_atom_site_label
_atom_site_type_symbol
_atom_site_fract_x
_atom_site_fract_y
_atom_site_fract_z
_atom_site_U_iso_or_equiv
_atom_site_adp_type
_atom_site_occupancy
_atom_site_symmetry_multiplicity
_atom_site_calc_flag
_atom_site_refinement_flags
Ru1 Ru -0.49002(6) 0.02554(4) 0.135520(14) 0.01672(11) Uani 1 1 d .
O1 O -0.1785(5) -0.0213(4) 0.10652(14) 0.0206(7) Uani 1 1 d .
O2 O -0.0054(6) -0.1047(3) 0.03832(12) 0.0216(7) Uani 1 1 d .
N1 N -0.5559(6) -0.1446(4) 0.08371(16) 0.0182(10) Uani 1 1 d .
H1A H -0.5480 -0.2325 0.1000 0.022 Uiso 1 1 calc R
H2B H -0.6946 -0.1343 0.0706 0.022 Uiso 1 1 calc R
N2 N -0.4996(9) 0.1606(4) 0.07061(14) 0.0197(8) Uani 1 1 d .
N3 N -0.4885(8) 0.3571(4) 0.02430(16) 0.0230(8) Uani 1 1 d .
H3A H -0.4866 0.4493 0.0159 0.028 Uiso 1 1 calc R
C1 C -0.7708(9) -0.0276(7) 0.1821(2) 0.0286(12) Uani 1 1 d .
H1 H -0.9005 -0.0789 0.1734 0.034 Uiso 1 1 calc R
C2 C -0.5862(10) -0.1042(7) 0.2006(2) 0.0288(14) Uani 1 1 d .
H2 H -0.5935 -0.2063 0.2050 0.035 Uiso 1 1 calc R
C3 C -0.3944(9) -0.0301(8) 0.2124(2) 0.0329(13) Uani 1 1 d .
H3 H -0.2700 -0.0823 0.2240 0.040 Uiso 1 1 calc R
C4 C -0.3832(10) 0.1236(7) 0.2072(2) 0.0318(14) Uani 1 1 d .
H4 H -0.2522 0.1741 0.2153 0.038 Uiso 1 1 calc R
C5 C -0.5690(10) 0.1997(6) 0.1898(2) 0.0325(15) Uani 1 1 d .
H5 H -0.5649 0.3023 0.1871 0.039 Uiso 1 1 calc R
C6 C -0.7632(9) 0.1228(7) 0.1764(2) 0.0296(13) Uani 1 1 d .
H6 H -0.8867 0.1736 0.1636 0.036 Uiso 1 1 calc R
C7 C -0.1718(8) -0.0862(5) 0.0639(2) 0.0201(11) Uani 1 1 d .
C8 C -0.3925(8) -0.1387(5) 0.0426(2) 0.0196(11) Uani 1 1 d .
H8 H -0.3743 -0.2374 0.0275 0.023 Uiso 1 1 calc R
C9 C -0.4751(8) -0.0338(5) 0.00207(18) 0.0209(9) Uani 1 1 d .
H9A H -0.3767 -0.0392 -0.0277 0.025 Uiso 1 1 calc R
H9B H -0.6228 -0.0647 -0.0090 0.025 Uiso 1 1 calc R
C10 C -0.4864(10) 0.1210(5) 0.01985(18) 0.0181(9) Uani 1 1 d .
C11 C -0.4791(9) 0.2432(5) -0.00862(19) 0.0226(10) Uani 1 1 d .
H11 H -0.4694 0.2485 -0.0445 0.027 Uiso 1 1 calc R
C12 C -0.5010(10) 0.3057(5) 0.07113(19) 0.0244(10) Uani 1 1 d .
H12 H -0.5097 0.3635 0.1008 0.029 Uiso 1 1 calc R
P1 P -1.0609(2) -0.45026(15) 0.15580(6) 0.0298(4) Uani 1 1 d .
F1 F -1.2338(9) -0.3873(7) 0.1157(2) 0.105(2) Uani 1 1 d .
F2 F -1.0323(8) -0.5835(4) 0.11835(15) 0.0556(11) Uani 1 1 d .
F3 F -1.2558(11) -0.5285(8) 0.1815(2) 0.129(3) Uani 1 1 d .
F4 F -0.8953(14) -0.5156(8) 0.1926(3) 0.160(4) Uani 1 1 d .
F5 F -1.0909(8) -0.3180(4) 0.19309(19) 0.0713(15) Uani 1 1 d .
F6 F -0.8867(10) -0.3605(7) 0.1256(2) 0.106(2) Uani 1 1 d .

loop_
_atom_site_aniso_label
_atom_site_aniso_U_11
_atom_site_aniso_U_22
_atom_site_aniso_U_33
_atom_site_aniso_U_23
_atom_site_aniso_U_13
_atom_site_aniso_U_12
Ru1 0.01665(18) 0.01583(17) 0.01767(18) -0.00084(14) -0.0001(2) 0.00055(18)
O1 0.0163(15) 0.0227(17) 0.0228(19) -0.0044(15) 0.0003(14) 0.0008(14)
O2 0.0194(16) 0.0193(15) 0.0261(17) 0.0012(12) 0.004(2) 0.003(2)
N1 0.015(2) 0.016(2) 0.024(2) -0.0003(16) -0.0003(16) -0.0009(15)
N2 0.0205(19) 0.0140(16) 0.025(2) 0.0010(14) 0.002(3) 0.000(2)
N3 0.0172(19) 0.0158(17) 0.036(2) 0.0061(15) -0.002(2) -0.002(2)
C1 0.021(2) 0.044(3) 0.020(3) 0.001(3) 0.007(2) -0.004(3)
C2 0.038(3) 0.029(3) 0.020(3) 0.010(2) 0.008(2) 0.003(2)
C3 0.031(3) 0.049(4) 0.019(3) -0.004(3) 0.001(2) 0.008(3)
C4 0.026(3) 0.050(4) 0.020(3) -0.017(3) 0.001(2) -0.004(3)
C5 0.052(4) 0.025(3) 0.020(3) -0.009(2) 0.015(3) -0.001(3)
C6 0.024(3) 0.041(3) 0.025(3) -0.004(3) 0.004(2) 0.011(2)
C7 0.026(3) 0.014(2) 0.021(3) 0.004(2) -0.003(2) 0.0077(19)
C8 0.019(2) 0.016(2) 0.024(3) -0.009(2) 0.000(2) 0.0006(19)
C9 0.020(2) 0.021(2) 0.021(2) -0.0008(19) 0.000(2) 0.002(2)
C10 0.013(2) 0.019(2) 0.022(2) 0.0020(16) 0.001(3) 0.001(2)
C11 0.014(2) 0.031(2) 0.023(3) 0.0030(19) 0.000(2) 0.001(2)
C12 0.023(2) 0.018(2) 0.032(3) 0.0007(18) -0.003(3) 0.007(3)
P1 0.0338(8) 0.0212(7) 0.0344(8) -0.0014(6) 0.0014(6) -0.0020(5)
F1 0.104(4) 0.086(4) 0.124(6) -0.001(4) -0.047(4) 0.047(4)
F2 0.077(3) 0.043(2) 0.047(2) -0.0153(17) -0.011(2) 0.019(2)
F3 0.151(6) 0.144(6) 0.093(5) -0.048(4) 0.072(4) -0.101(5)
F4 0.226(8) 0.136(5) 0.119(5) -0.069(5) -0.131(6) 0.128(6)
F5 0.102(4) 0.041(2) 0.071(3) -0.027(2) 0.025(3) -0.009(2)
F6 0.118(4) 0.112(5) 0.088(5) -0.026(4) 0.048(4) -0.079(4)

loop_
_atom_type_symbol
_atom_type_description
_atom_type_scat_dispersion_real
_atom_type_scat_dispersion_imag
_atom_type_scat_source
C C 0.0033 0.0016 'International Tables Vol C Tables 4.2.6.8 and 6.1.1.4'
H H 0.0000 0.0000 'International Tables Vol C Tables 4.2.6.8 and 6.1.1.4'
N N 0.0061 0.0033 'International Tables Vol C Tables 4.2.6.8 and 6.1.1.4'
O O 0.0106 0.0060 'International Tables Vol C Tables 4.2.6.8 and 6.1.1.4'
F F 0.0171 0.0103 'International Tables Vol C Tables 4.2.6.8 and 6.1.1.4'
P P 0.1023 0.0942 'International Tables Vol C Tables 4.2.6.8 and 6.1.1.4'
Ru Ru -1.2594 0.8363 'International Tables Vol C Tables 4.2.6.8 and 6.1.1.4'

loop_
_geom_angle_atom_site_label_1
_geom_angle_atom_site_label_2
_geom_angle_atom_site_label_3
_geom_angle
O1 Ru1 N2 81.41(17)
O1 Ru1 N1 77.49(14)
N2 Ru1 N1 84.72(15)
O1 Ru1 C1 151.5(2)
N2 Ru1 C1 124.8(2)
N1 Ru1 C1 92.79(19)
O1 Ru1 C3 92.81(18)
N2 Ru1 C3 154.3(2)
N1 Ru1 C3 118.6(2)
C1 Ru1 C3 68.2(2)
O1 Ru1 C2 114.85(19)
N2 Ru1 C2 162.7(2)
N1 Ru1 C2 92.9(2)
C1 Ru1 C2 38.1(2)
C3 Ru1 C2 37.3(2)
O1 Ru1 C6 163.81(19)
N2 Ru1 C6 97.9(2)
N1 Ru1 C6 118.63(19)
C1 Ru1 C6 37.5(2)
C3 Ru1 C6 80.8(2)
C2 Ru1 C6 68.2(2)
O1 Ru1 C4 97.50(18)
N2 Ru1 C4 117.6(2)
N1 Ru1 C4 156.5(2)
C1 Ru1 C4 80.7(2)
C3 Ru1 C4 38.1(3)
C2 Ru1 C4 68.0(3)
C6 Ru1 C4 68.3(2)
O1 Ru1 C5 125.88(19)
N2 Ru1 C5 95.3(2)
N1 Ru1 C5 156.4(2)
C1 Ru1 C5 67.9(2)
C3 Ru1 C5 67.9(2)
C2 Ru1 C5 80.1(2)
C6 Ru1 C5 37.9(2)
C4 Ru1 C5 37.4(2)
C7 O1 Ru1 116.7(3)
C8 N1 Ru1 108.6(3)
C8 N1 H1A 110.0
Ru1 N1 H1A 110.0
C8 N1 H2B 110.0
Ru1 N1 H2B 110.0
H1A N1 H2B 108.3
C12 N2 C10 105.8(4)
C12 N2 Ru1 125.4(3)
C10 N2 Ru1 128.5(3)
C12 N3 C11 108.7(4)
C12 N3 H3A 125.6
C11 N3 H3A 125.6
C6 C1 C2 120.4(6)
C6 C1 Ru1 71.8(3)
C2 C1 Ru1 71.3(3)
C6 C1 H1 119.8
C2 C1 H1 119.8
Ru1 C1 H1 129.5
C3 C2 C1 120.1(5)
C3 C2 Ru1 71.3(4)
C1 C2 Ru1 70.6(3)
C3 C2 H2 119.9
C1 C2 H2 119.9
Ru1 C2 H2 130.9
C2 C3 C4 120.5(6)
C2 C3 Ru1 71.4(3)
C4 C3 Ru1 71.8(4)
C2 C3 H3 119.8
C4 C3 H3 119.8
Ru1 C3 H3 129.5
C5 C4 C3 119.2(6)
C5 C4 Ru1 71.7(4)
C3 C4 Ru1 70.1(3)
C5 C4 H4 120.4
C3 C4 H4 120.4
Ru1 C4 H4 130.2
C4 C5 C6 120.1(5)
C4 C5 Ru1 70.9(3)
C6 C5 Ru1 70.0(3)
C4 C5 H5 120.0
C6 C5 H5 120.0
Ru1 C5 H5 132.1
C1 C6 C5 119.7(6)
C1 C6 Ru1 70.7(3)
C5 C6 Ru1 72.1(3)
C1 C6 H6 120.1
C5 C6 H6 120.1
Ru1 C6 H6 129.4
O2 C7 O1 125.1(5)
O2 C7 C8 118.6(5)
O1 C7 C8 116.2(4)
N1 C8 C9 108.4(4)
N1 C8 C7 109.6(4)
C9 C8 C7 110.2(4)
N1 C8 H8 109.5
C9 C8 H8 109.5
C7 C8 H8 109.5
C10 C9 C8 113.4(4)
C10 C9 H9A 108.9
C8 C9 H9A 108.9
C10 C9 H9B 108.9
C8 C9 H9B 108.9
H9A C9 H9B 107.7
C11 C10 N2 108.5(4)
C11 C10 C9 127.9(4)
N2 C10 C9 123.5(4)
C10 C11 N3 106.6(4)
C10 C11 H11 126.7
N3 C11 H11 126.7
N3 C12 N2 110.3(4)
N3 C12 H12 124.8
N2 C12 H12 124.8
F4 P1 F3 92.6(5)
F4 P1 F6 94.9(5)
F3 P1 F6 172.5(4)
F4 P1 F5 89.1(3)
F3 P1 F5 89.9(3)
F6 P1 F5 89.3(3)
F4 P1 F2 91.1(3)
F3 P1 F2 89.8(3)
F6 P1 F2 91.0(3)
F5 P1 F2 179.6(3)
F4 P1 F1 177.7(3)
F3 P1 F1 87.2(4)
F6 P1 F1 85.3(3)
F5 P1 F1 93.2(3)
F2 P1 F1 86.6(3)

loop_
_geom_bond_atom_site_label_1
_geom_bond_atom_site_label_2
_geom_bond_distance
Ru1 O1 2.095(3)
Ru1 N2 2.121(4)
Ru1 N1 2.121(4)
Ru1 C1 2.166(5)
Ru1 C3 2.175(6)
Ru1 C2 2.176(6)
Ru1 C6 2.180(5)
Ru1 C4 2.197(6)
Ru1 C5 2.208(5)
O1 C7 1.277(6)
O2 C7 1.231(6)
N1 C8 1.476(6)
N1 H1A 0.9200
N1 H2B 0.9200
N2 C12 1.339(5)
N2 C10 1.392(6)
N3 C12 1.327(6)
N3 C11 1.365(6)
N3 H3A 0.8800
C1 C6 1.396(9)
C1 C2 1.418(8)
C1 H1 0.9500
C2 C3 1.391(8)
C2 H2 0.9500
C3 C4 1.427(9)
C3 H3 0.9500
C4 C5 1.411(8)
C4 H4 0.9500
C5 C6 1.426(9)
C5 H5 0.9500
C6 H6 0.9500
C7 C8 1.538(7)
C8 C9 1.529(7)
C8 H8 1.0000
C9 C10 1.505(6)
C9 H9A 0.9900
C9 H9B 0.9900
C10 C11 1.356(6)
C11 H11 0.9500
C12 H12 0.9500
P1 F4 1.527(5)
P1 F3 1.548(5)
P1 F6 1.567(5)
P1 F5 1.579(4)
P1 F2 1.588(4)
P1 F1 1.604(5)
